data_1502495
loop_
_publ_author_name
'Nicolaou, K. C.'
'Sun, Ya-Ping'
'Sarlah, David'
'Zhan, Weiqiang'
'Wu, T. Robert'

_publ_section_title
;
 Bioinspired synthesis of hirsutellones A, B, and C.
;
_journal_issue 20
_journal_name_full 'Organic letters'
_journal_page_first 5708
_journal_page_last 5710
_journal_paper_doi 10.1021/ol202239u
_journal_volume 13
_journal_year 2011
_chemical_formula_sum 'C28 H32 O4'
_chemical_formula_weight 432.54
_chemical_name_systematic
; 
 ? 
;
_space_group_IT_number 4
_symmetry_cell_setting monoclinic
_symmetry_space_group_name_Hall 'P 2yb'
_symmetry_space_group_name_H-M 'P 1 21 1'
_atom_sites_solution_hydrogens geom
_atom_sites_solution_primary direct
_atom_sites_solution_secondary difmap
_audit_creation_method SHELXL-97
_cell_angle_alpha 90.00
_cell_angle_beta 104.8260(10)
_cell_angle_gamma 90.00
_cell_formula_units_Z 2
_cell_length_a 8.5210(8)
_cell_length_b 8.5892(8)
_cell_length_c 16.5795(15)
_cell_measurement_reflns_used 1902
_cell_measurement_temperature 296(2)
_cell_measurement_theta_max 20.3
_cell_measurement_theta_min 2.5
_cell_volume 1173.03(19)
_computing_cell_refinement 'Bruker SMART'
_computing_data_collection 'Bruker SMART'
_computing_data_reduction 'Bruker SAINT+'
_computing_molecular_graphics 'Bruker SHELXTL'
_computing_publication_material 'Bruker SHELXTL'
_computing_structure_refinement 'SHELXL-97 (Sheldrick, 2008)'
_computing_structure_solution 'SHELXS-97 (Sheldrick, 2008)'
_diffrn_ambient_temperature 296(2)
_diffrn_measured_fraction_theta_full 1.000
_diffrn_measured_fraction_theta_max 1.000
_diffrn_measurement_device_type 'CCD area detector'
_diffrn_measurement_method 'phi and omega scans'
_diffrn_radiation_monochromator graphite
_diffrn_radiation_source 'fine-focus sealed tube'
_diffrn_radiation_type MoK\a
_diffrn_radiation_wavelength 0.71073
_diffrn_reflns_av_R_equivalents 0.0445
_diffrn_reflns_av_sigmaI/netI 0.0465
_diffrn_reflns_limit_h_max 10
_diffrn_reflns_limit_h_min -10
_diffrn_reflns_limit_k_max 10
_diffrn_reflns_limit_k_min -10
_diffrn_reflns_limit_l_max 19
_diffrn_reflns_limit_l_min -19
_diffrn_reflns_number 14573
_diffrn_reflns_theta_full 25.03
_diffrn_reflns_theta_max 25.03
_diffrn_reflns_theta_min 1.27
_exptl_absorpt_coefficient_mu 0.080
_exptl_absorpt_correction_T_max 0.9857
_exptl_absorpt_correction_T_min 0.9763
_exptl_absorpt_correction_type multi-scan
_exptl_absorpt_process_details 'SADABS (Sheldrick, 1999)'
_exptl_crystal_colour Colorless
_exptl_crystal_density_diffrn 1.225
_exptl_crystal_density_meas ?
_exptl_crystal_density_method 'not measured'
_exptl_crystal_description Parallalepiped
_exptl_crystal_F_000 464
_exptl_crystal_size_max 0.30
_exptl_crystal_size_mid 0.23
_exptl_crystal_size_min 0.18
_refine_diff_density_max 0.294
_refine_diff_density_min -0.163
_refine_diff_density_rms 0.033
_refine_ls_abs_structure_details 'Flack H D (1983), Acta Cryst. A39, 876-881'
_refine_ls_abs_structure_Flack 2.3(13)
_refine_ls_extinction_method none
_refine_ls_goodness_of_fit_ref 1.032
_refine_ls_hydrogen_treatment constr
_refine_ls_matrix_type full
_refine_ls_number_parameters 291
_refine_ls_number_reflns 4162
_refine_ls_number_restraints 1
_refine_ls_restrained_S_all 1.032
_refine_ls_R_factor_all 0.0683
_refine_ls_R_factor_gt 0.0453
_refine_ls_shift/su_max 0.001
_refine_ls_shift/su_mean 0.000
_refine_ls_structure_factor_coef Fsqd
_refine_ls_weighting_details 'calc w=1/[\s^2^(Fo^2^)+(0.0600P)^2^+0.0120P] where P=(Fo^2^+2Fc^2^)/3'
_refine_ls_weighting_scheme calc
_refine_ls_wR_factor_gt 0.1034
_refine_ls_wR_factor_ref 0.1167
_reflns_number_gt 3174
_reflns_number_total 4162
_reflns_threshold_expression >2sigma(I)
_cod_data_source_file ol202239u_si_001.cif
_cod_data_source_block dssd
_cod_depositor_comments
;
The following automatic conversions were performed:

'_symmetry_cell_setting' value 'Monoclinic' changed to 'monoclinic'
according to /home/saulius/struct/CIF-dictionaries/cif_core.dic
dictionary named 'cif_core.dic' version 2.4.1 from
2010-06-29.

'_exptl_absorpt_correction_type' value 'Multi-scan'
changed to 'multi-scan' according to
/home/saulius/struct/CIF-dictionaries/cif_core.dic dictionary named
'cif_core.dic' version 2.4.1 from 2010-06-29.

Automatic conversion script
Id: cif_fix_values 1715 2011-07-08 13:25:40Z adriana 

The following automatic conversions were performed:

'_exptl_crystal_density_meas' value 'not measured' was changed to '?'
- the value is perceived as not measured.

Automatic conversion script
Id: cif_fix_values 3008 2015-01-20 13:52:24Z robertas 
;
_cod_original_sg_symbol_H-M P2(1)
_cod_database_code 1502495

loop_
_symmetry_equiv_pos_as_xyz
'x, y, z'
'-x, y+1/2, -z'

loop_
_atom_site_label
_atom_site_type_symbol
_atom_site_fract_x
_atom_site_fract_y
_atom_site_fract_z
_atom_site_U_iso_or_equiv
_atom_site_adp_type
_atom_site_occupancy
_atom_site_symmetry_multiplicity
_atom_site_calc_flag
_atom_site_refinement_flags
O1 O 0.1337(2) 0.3981(2) 0.13653(11) 0.0482(5) Uani 1 1 d .
O2 O 0.0656(2) 0.5592(3) 0.34475(12) 0.0541(5) Uani 1 1 d .
H2 H 0.0990 0.5220 0.3916 0.081 Uiso 1 1 calc R
O3 O 0.2725(3) 0.4998(3) 0.48824(13) 0.0777(7) Uani 1 1 d .
O4 O 0.5277(3) 0.5642(3) 0.49150(13) 0.0687(7) Uani 1 1 d .
C1 C -0.2729(3) 0.3233(3) 0.05585(18) 0.0462(7) Uani 1 1 d .
H1A H -0.3460 0.3409 0.0912 0.055 Uiso 1 1 calc R
H1B H -0.2264 0.2200 0.0673 0.055 Uiso 1 1 calc R
C2 C -0.3644(3) 0.3374(3) -0.03589(18) 0.0476(7) Uani 1 1 d .
H2A H -0.2929 0.3045 -0.0697 0.057 Uiso 1 1 calc R
H2B H -0.4557 0.2662 -0.0468 0.057 Uiso 1 1 calc R
C3 C -0.4274(3) 0.4994(3) -0.06375(16) 0.0413(7) Uani 1 1 d .
H3 H -0.5124 0.5244 -0.0357 0.050 Uiso 1 1 calc R
C4 C -0.2935(3) 0.6236(3) -0.03821(16) 0.0415(6) Uani 1 1 d .
H4A H -0.2145 0.6102 -0.0706 0.050 Uiso 1 1 calc R
H4B H -0.3408 0.7265 -0.0497 0.050 Uiso 1 1 calc R
C5 C -0.2105(3) 0.6092(3) 0.05365(15) 0.0351(6) Uani 1 1 d .
H5 H -0.2927 0.6241 0.0848 0.042 Uiso 1 1 calc R
C6 C -0.1398(3) 0.4450(3) 0.07280(16) 0.0362(6) Uani 1 1 d .
H6 H -0.0784 0.4257 0.0312 0.043 Uiso 1 1 calc R
C7 C -0.0108(3) 0.4546(3) 0.15715(16) 0.0376(6) Uani 1 1 d .
H7 H -0.0401 0.3894 0.1996 0.045 Uiso 1 1 calc R
C8 C -0.0103(3) 0.6296(3) 0.17961(15) 0.0345(6) Uani 1 1 d .
H8 H -0.1029 0.6421 0.2040 0.041 Uiso 1 1 calc R
C9 C -0.0633(3) 0.7086(3) 0.09480(15) 0.0352(6) Uani 1 1 d .
H9 H 0.0209 0.6900 0.0652 0.042 Uiso 1 1 calc R
C10 C -0.0829(3) 0.8802(3) 0.10138(17) 0.0425(7) Uani 1 1 d .
H10 H -0.1438 0.9343 0.0554 0.051 Uiso 1 1 calc R
C11 C -0.0164(3) 0.9580(3) 0.17056(17) 0.0474(7) Uani 1 1 d .
H11 H -0.0295 1.0656 0.1690 0.057 Uiso 1 1 calc R
C12 C 0.0778(3) 0.8883(3) 0.25100(16) 0.0450(7) Uani 1 1 d .
H12 H 0.1773 0.9497 0.2704 0.054 Uiso 1 1 calc R
C13 C 0.1301(3) 0.7154(3) 0.24006(15) 0.0362(6) Uani 1 1 d .
H13 H 0.2229 0.7176 0.2152 0.043 Uiso 1 1 calc R
C14 C 0.1846(3) 0.6413(3) 0.32510(17) 0.0419(7) Uani 1 1 d .
C15 C 0.3320(3) 0.6555(3) 0.37878(17) 0.0454(7) Uani 1 1 d .
C16 C 0.3663(4) 0.5682(4) 0.45602(18) 0.0566(8) Uani 1 1 d .
C17 C 0.6158(4) 0.6293(4) 0.43454(19) 0.0609(9) Uani 1 1 d .
H17 H 0.7038 0.6958 0.4660 0.073 Uiso 1 1 calc R
C18 C 0.4885(3) 0.7312(4) 0.37475(19) 0.0563(8) Uani 1 1 d .
H18A H 0.4937 0.8383 0.3938 0.068 Uiso 1 1 calc R
H18B H 0.5028 0.7284 0.3186 0.068 Uiso 1 1 calc R
C19 C 0.6876(3) 0.4958(5) 0.39597(19) 0.0653(9) Uani 1 1 d .
H19A H 0.7258 0.4157 0.4376 0.078 Uiso 1 1 calc R
H19B H 0.7799 0.5329 0.3772 0.078 Uiso 1 1 calc R
C20 C 0.5621(3) 0.4269(4) 0.32255(19) 0.0507(8) Uani 1 1 d .
C21 C 0.5480(3) 0.4879(4) 0.24419(19) 0.0543(8) Uani 1 1 d .
H21 H 0.6352 0.5412 0.2332 0.065 Uiso 1 1 calc R
C22 C 0.4068(3) 0.4712(4) 0.18177(18) 0.0499(7) Uani 1 1 d .
H22 H 0.3990 0.5118 0.1289 0.060 Uiso 1 1 calc R
C23 C 0.2777(3) 0.3938(3) 0.19882(17) 0.0411(6) Uani 1 1 d .
C24 C 0.2977(3) 0.3113(3) 0.27146(17) 0.0459(7) Uani 1 1 d .
H24 H 0.2166 0.2447 0.2791 0.055 Uiso 1 1 calc R
C25 C 0.4412(4) 0.3286(4) 0.33358(18) 0.0523(8) Uani 1 1 d .
H25 H 0.4559 0.2733 0.3832 0.063 Uiso 1 1 calc R
C26 C -0.5048(4) 0.5024(4) -0.15791(18) 0.0612(9) Uani 1 1 d .
H26A H -0.4234 0.4810 -0.1872 0.092 Uiso 1 1 calc R
H26B H -0.5509 0.6033 -0.1737 0.092 Uiso 1 1 calc R
H26C H -0.5885 0.4249 -0.1719 0.092 Uiso 1 1 calc R
C27 C -0.0198(5) 0.9071(4) 0.3141(2) 0.0674(10) Uani 1 1 d .
H27 H -0.1154 0.8497 0.3046 0.081 Uiso 1 1 calc R
C28 C 0.0128(7) 0.9912(7) 0.3780(3) 0.136(2) Uani 1 1 d .
H28A H 0.1069 1.0511 0.3906 0.163 Uiso 1 1 calc R
H28B H -0.0570 0.9937 0.4129 0.163 Uiso 1 1 calc R

loop_
_atom_site_aniso_label
_atom_site_aniso_U_11
_atom_site_aniso_U_22
_atom_site_aniso_U_33
_atom_site_aniso_U_23
_atom_site_aniso_U_13
_atom_site_aniso_U_12
O1 0.0383(11) 0.0546(12) 0.0465(11) -0.0110(10) 0.0014(9) 0.0143(9)
O2 0.0479(12) 0.0661(14) 0.0511(12) 0.0136(11) 0.0180(9) -0.0025(10)
O3 0.0750(16) 0.108(2) 0.0540(14) 0.0239(14) 0.0238(12) 0.0183(15)
O4 0.0628(15) 0.0937(18) 0.0410(12) 0.0010(11) -0.0021(11) 0.0142(13)
C1 0.0440(17) 0.0345(15) 0.0565(17) 0.0028(13) 0.0063(14) -0.0037(12)
C2 0.0396(16) 0.0421(17) 0.0584(19) -0.0080(14) 0.0073(14) -0.0085(13)
C3 0.0361(15) 0.0446(17) 0.0415(15) -0.0044(13) 0.0070(12) -0.0028(13)
C4 0.0414(15) 0.0396(16) 0.0424(15) 0.0042(13) 0.0087(12) 0.0005(13)
C5 0.0322(14) 0.0328(14) 0.0391(15) -0.0005(12) 0.0071(11) -0.0021(11)
C6 0.0333(14) 0.0307(14) 0.0439(15) 0.0006(11) 0.0087(12) 0.0005(11)
C7 0.0360(15) 0.0316(14) 0.0450(15) 0.0008(12) 0.0102(12) 0.0024(12)
C8 0.0305(13) 0.0330(14) 0.0397(14) 0.0018(11) 0.0085(11) 0.0004(12)
C9 0.0366(15) 0.0324(14) 0.0374(14) 0.0012(12) 0.0108(12) -0.0020(12)
C10 0.0436(16) 0.0323(15) 0.0497(17) 0.0030(13) 0.0084(13) 0.0018(13)
C11 0.0536(18) 0.0314(15) 0.0545(18) -0.0005(13) 0.0091(15) 0.0025(13)
C12 0.0501(17) 0.0356(15) 0.0460(16) -0.0046(13) 0.0062(13) 0.0029(13)
C13 0.0339(14) 0.0357(14) 0.0389(14) 0.0001(12) 0.0089(12) 0.0023(12)
C14 0.0471(17) 0.0390(15) 0.0417(16) -0.0035(12) 0.0151(14) 0.0059(14)
C15 0.0479(17) 0.0490(17) 0.0360(15) -0.0035(12) 0.0048(13) 0.0000(14)
C16 0.059(2) 0.070(2) 0.0377(16) 0.0023(15) 0.0067(15) 0.0153(17)
C17 0.0512(18) 0.079(2) 0.0455(18) -0.0063(16) -0.0016(15) -0.0034(18)
C18 0.055(2) 0.058(2) 0.0489(18) -0.0051(15) 0.0007(15) -0.0055(16)
C19 0.0416(18) 0.091(3) 0.0567(19) -0.0056(19) 0.0000(15) 0.0023(18)
C20 0.0358(16) 0.063(2) 0.0517(18) -0.0041(15) 0.0078(13) 0.0043(15)
C21 0.0396(17) 0.070(2) 0.0553(18) -0.0073(16) 0.0150(15) -0.0025(15)
C22 0.0493(18) 0.0603(19) 0.0418(15) 0.0000(14) 0.0148(14) 0.0068(16)
C23 0.0380(15) 0.0386(15) 0.0437(15) -0.0066(13) 0.0052(12) 0.0088(13)
C24 0.0454(17) 0.0358(16) 0.0544(18) 0.0027(14) 0.0090(14) 0.0041(13)
C25 0.055(2) 0.053(2) 0.0449(17) 0.0071(14) 0.0068(15) 0.0106(16)
C26 0.056(2) 0.069(2) 0.0516(18) -0.0047(17) 0.0007(15) -0.0070(17)
C27 0.090(3) 0.056(2) 0.059(2) -0.0081(18) 0.0248(18) 0.0179(19)
C28 0.214(6) 0.111(4) 0.107(4) -0.020(3) 0.085(4) 0.014(4)

loop_
_atom_type_symbol
_atom_type_description
_atom_type_scat_dispersion_real
_atom_type_scat_dispersion_imag
_atom_type_scat_source
C C 0.0033 0.0016 'International Tables Vol C Tables 4.2.6.8 and 6.1.1.4'
H H 0.0000 0.0000 'International Tables Vol C Tables 4.2.6.8 and 6.1.1.4'
O O 0.0106 0.0060 'International Tables Vol C Tables 4.2.6.8 and 6.1.1.4'

loop_
_geom_angle_atom_site_label_1
_geom_angle_atom_site_label_2
_geom_angle_atom_site_label_3
_geom_angle
C23 O1 C7 118.56(19)
C14 O2 H2 109.5
C16 O4 C17 110.1(2)
C6 C1 C2 107.3(2)
C6 C1 H1A 110.3
C2 C1 H1A 110.3
C6 C1 H1B 110.3
C2 C1 H1B 110.3
H1A C1 H1B 108.5
C3 C2 C1 115.3(2)
C3 C2 H2A 108.5
C1 C2 H2A 108.5
C3 C2 H2B 108.5
C1 C2 H2B 108.5
H2A C2 H2B 107.5
C2 C3 C26 110.6(2)
C2 C3 C4 111.8(2)
C26 C3 C4 111.3(2)
C2 C3 H3 107.6
C26 C3 H3 107.6
C4 C3 H3 107.6
C5 C4 C3 110.1(2)
C5 C4 H4A 109.6
C3 C4 H4A 109.6
C5 C4 H4B 109.6
C3 C4 H4B 109.6
H4A C4 H4B 108.2
C4 C5 C9 121.6(2)
C4 C5 C6 110.0(2)
C9 C5 C6 100.80(19)
C4 C5 H5 107.9
C9 C5 H5 107.9
C6 C5 H5 107.9
C1 C6 C5 111.1(2)
C1 C6 C7 122.0(2)
C5 C6 C7 106.80(19)
C1 C6 H6 105.2
C5 C6 H6 105.2
C7 C6 H6 105.2
O1 C7 C6 102.70(19)
O1 C7 C8 115.7(2)
C6 C7 C8 103.14(19)
O1 C7 H7 111.5
C6 C7 H7 111.5
C8 C7 H7 111.5
C9 C8 C13 112.7(2)
C9 C8 C7 103.2(2)
C13 C8 C7 125.1(2)
C9 C8 H8 104.6
C13 C8 H8 104.6
C7 C8 H8 104.6
C10 C9 C8 112.7(2)
C10 C9 C5 119.4(2)
C8 C9 C5 100.31(19)
C10 C9 H9 107.9
C8 C9 H9 107.9
C5 C9 H9 107.9
C11 C10 C9 122.1(3)
C11 C10 H10 118.9
C9 C10 H10 118.9
C10 C11 C12 125.7(3)
C10 C11 H11 117.1
C12 C11 H11 117.1
C11 C12 C27 108.1(2)
C11 C12 C13 112.2(2)
C27 C12 C13 113.9(2)
C11 C12 H12 107.4
C27 C12 H12 107.4
C13 C12 H12 107.4
C14 C13 C8 114.1(2)
C14 C13 C12 108.6(2)
C8 C13 C12 109.3(2)
C14 C13 H13 108.2
C8 C13 H13 108.2
C12 C13 H13 108.2
O2 C14 C15 121.5(2)
O2 C14 C13 112.2(2)
C15 C14 C13 126.3(3)
C14 C15 C16 118.7(3)
C14 C15 C18 134.4(3)
C16 C15 C18 106.4(3)
O3 C16 O4 120.4(3)
O3 C16 C15 129.0(3)
O4 C16 C15 110.6(3)
O4 C17 C19 108.2(3)
O4 C17 C18 103.9(2)
C19 C17 C18 116.9(3)
O4 C17 H17 109.2
C19 C17 H17 109.2
C18 C17 H17 109.2
C15 C18 C17 102.3(3)
C15 C18 H18A 111.3
C17 C18 H18A 111.3
C15 C18 H18B 111.3
C17 C18 H18B 111.3
H18A C18 H18B 109.2
C17 C19 C20 110.8(2)
C17 C19 H19A 109.5
C20 C19 H19A 109.5
C17 C19 H19B 109.5
C20 C19 H19B 109.5
H19A C19 H19B 108.1
C21 C20 C25 118.0(3)
C21 C20 C19 118.8(3)
C25 C20 C19 121.9(3)
C20 C21 C22 121.1(3)
C20 C21 H21 119.4
C22 C21 H21 119.4
C23 C22 C21 119.1(3)
C23 C22 H22 120.5
C21 C22 H22 120.5
C24 C23 C22 120.3(3)
C24 C23 O1 123.7(3)
C22 C23 O1 115.8(3)
C23 C24 C25 118.9(3)
C23 C24 H24 120.6
C25 C24 H24 120.6
C20 C25 C24 120.8(3)
C20 C25 H25 119.6
C24 C25 H25 119.6
C3 C26 H26A 109.5
C3 C26 H26B 109.5
H26A C26 H26B 109.5
C3 C26 H26C 109.5
H26A C26 H26C 109.5
H26B C26 H26C 109.5
C28 C27 C12 127.4(4)
C28 C27 H27 116.3
C12 C27 H27 116.3
C27 C28 H28A 120.0
C27 C28 H28B 120.0
H28A C28 H28B 120.0

loop_
_geom_bond_atom_site_label_1
_geom_bond_atom_site_label_2
_geom_bond_distance
O1 C23 1.387(3)
O1 C7 1.444(3)
O2 C14 1.342(3)
O2 H2 0.8200
O3 C16 1.220(4)
O4 C16 1.350(4)
O4 C17 1.460(4)
C1 C6 1.515(4)
C1 C2 1.526(4)
C1 H1A 0.9700
C1 H1B 0.9700
C2 C3 1.519(4)
C2 H2A 0.9700
C2 H2B 0.9700
C3 C26 1.532(4)
C3 C4 1.540(4)
C3 H3 0.9800
C4 C5 1.511(3)
C4 H4A 0.9700
C4 H4B 0.9700
C5 C9 1.526(3)
C5 C6 1.534(3)
C5 H5 0.9800
C6 C7 1.544(3)
C6 H6 0.9800
C7 C8 1.548(4)
C7 H7 0.9800
C8 C9 1.522(3)
C8 C13 1.538(3)
C8 H8 0.9800
C9 C10 1.491(3)
C9 H9 0.9800
C10 C11 1.323(4)
C10 H10 0.9300
C11 C12 1.495(4)
C11 H11 0.9300
C12 C27 1.503(4)
C12 C13 1.574(4)
C12 H12 0.9800
C13 C14 1.508(4)
C13 H13 0.9800
C14 C15 1.346(4)
C15 C16 1.448(4)
C15 C18 1.500(4)
C17 C19 1.517(5)
C17 C18 1.541(4)
C17 H17 0.9800
C18 H18A 0.9700
C18 H18B 0.9700
C19 C20 1.520(4)
C19 H19A 0.9700
C19 H19B 0.9700
C20 C21 1.377(4)
C20 C25 1.380(4)
C21 C22 1.379(4)
C21 H21 0.9300
C22 C23 1.375(4)
C22 H22 0.9300
C23 C24 1.370(4)
C24 C25 1.391(4)
C24 H24 0.9300
C25 H25 0.9300
C26 H26A 0.9600
C26 H26B 0.9600
C26 H26C 0.9600
C27 C28 1.254(6)
C27 H27 0.9300
C28 H28A 0.9300
C28 H28B 0.9300

loop_
_geom_torsion_atom_site_label_1
_geom_torsion_atom_site_label_2
_geom_torsion_atom_site_label_3
_geom_torsion_atom_site_label_4
_geom_torsion
C6 C1 C2 C3 -53.6(3)
C1 C2 C3 C26 175.5(2)
C1 C2 C3 C4 50.8(3)
C2 C3 C4 C5 -51.2(3)
C26 C3 C4 C5 -175.5(2)
C3 C4 C5 C9 174.8(2)
C3 C4 C5 C6 57.6(3)
C2 C1 C6 C5 58.9(3)
C2 C1 C6 C7 -173.7(2)
C4 C5 C6 C1 -63.7(3)
C9 C5 C6 C1 166.8(2)
C4 C5 C6 C7 161.05(19)
C9 C5 C6 C7 31.5(2)
C23 O1 C7 C6 178.6(2)
C23 O1 C7 C8 67.1(3)
C1 C6 C7 O1 107.7(3)
C5 C6 C7 O1 -123.1(2)
C1 C6 C7 C8 -131.8(2)
C5 C6 C7 C8 -2.5(3)
O1 C7 C8 C9 83.5(2)
C6 C7 C8 C9 -27.7(2)
O1 C7 C8 C13 -47.0(3)
C6 C7 C8 C13 -158.3(2)
C13 C8 C9 C10 -46.4(3)
C7 C8 C9 C10 175.9(2)
C13 C8 C9 C5 -174.5(2)
C7 C8 C9 C5 47.8(2)
C4 C5 C9 C10 66.4(3)
C6 C5 C9 C10 -171.9(2)
C4 C5 C9 C8 -170.1(2)
C6 C5 C9 C8 -48.4(2)
C8 C9 C10 C11 18.6(4)
C5 C9 C10 C11 135.9(3)
C9 C10 C11 C12 -3.1(4)
C10 C11 C12 C27 -111.7(3)
C10 C11 C12 C13 14.7(4)
C9 C8 C13 C14 179.4(2)
C7 C8 C13 C14 -54.0(3)
C9 C8 C13 C12 57.5(3)
C7 C8 C13 C12 -175.8(2)
C11 C12 C13 C14 -165.5(2)
C27 C12 C13 C14 -42.2(3)
C11 C12 C13 C8 -40.4(3)
C27 C12 C13 C8 82.9(3)
C8 C13 C14 O2 -26.1(3)
C12 C13 C14 O2 96.1(3)
C8 C13 C14 C15 155.8(3)
C12 C13 C14 C15 -82.0(3)
O2 C14 C15 C16 5.7(4)
C13 C14 C15 C16 -176.3(3)
O2 C14 C15 C18 177.0(3)
C13 C14 C15 C18 -5.0(5)
C17 O4 C16 O3 169.7(3)
C17 O4 C16 C15 -8.3(4)
C14 C15 C16 O3 -13.4(5)
C18 C15 C16 O3 173.1(3)
C14 C15 C16 O4 164.3(3)
C18 C15 C16 O4 -9.2(3)
C16 O4 C17 C19 -103.2(3)
C16 O4 C17 C18 21.6(3)
C14 C15 C18 C17 -150.7(3)
C16 C15 C18 C17 21.3(3)
O4 C17 C18 C15 -25.5(3)
C19 C17 C18 C15 93.6(3)
O4 C17 C19 C20 82.6(3)
C18 C17 C19 C20 -34.2(4)
C17 C19 C20 C21 89.5(4)
C17 C19 C20 C25 -77.2(4)
C25 C20 C21 C22 9.8(5)
C19 C20 C21 C22 -157.4(3)
C20 C21 C22 C23 0.8(5)
C21 C22 C23 C24 -11.3(4)
C21 C22 C23 O1 172.4(3)
C7 O1 C23 C24 58.9(3)
C7 O1 C23 C22 -125.0(3)
C22 C23 C24 C25 11.0(4)
O1 C23 C24 C25 -173.0(2)
C21 C20 C25 C24 -10.1(4)
C19 C20 C25 C24 156.7(3)
C23 C24 C25 C20 -0.1(4)
C11 C12 C27 C28 -112.3(5)
C13 C12 C27 C28 122.2(5)
